data_4037277
loop_
_publ_author_name
'Brassard, Christopher J.'
'Zhang, Xiaoguang'
'Brewer, Christopher R.'
'Liu, Peiye'
'Clark, Ronald J.'
'Zhu, Lei'

_publ_section_title
;
 Cu(II)-Catalyzed Oxidative Formation of 5,5'-Bistriazoles.
;
_journal_issue 24
_journal_name_full 'The Journal of organic chemistry'
_journal_page_first 12091
_journal_page_last 12105
_journal_paper_doi 10.1021/acs.joc.6b01907
_journal_volume 81
_journal_year 2016
_chemical_formula_moiety 'C22 H22 N6'
_chemical_formula_sum 'C22 H22 N6'
_chemical_formula_weight 370.45
_space_group_crystal_system orthorhombic
_space_group_IT_number 29
_space_group_name_Hall 'P 2c -2ac'
_space_group_name_H-M_alt 'P c a 21'
_atom_sites_solution_hydrogens geom
_audit_creation_method SHELXL-2014
_cell_angle_alpha 90
_cell_angle_beta 90
_cell_angle_gamma 90
_cell_formula_units_Z 4
_cell_length_a 22.087(13)
_cell_length_b 10.022(6)
_cell_length_c 8.828(5)
_cell_measurement_reflns_used 5708
_cell_measurement_temperature 103(2)
_cell_measurement_theta_max 25.92
_cell_measurement_theta_min 2.24
_cell_volume 1954(2)
_computing_cell_refinement 'Bruker SAINT'
_computing_data_collection 'Bruker APEX2'
_computing_data_reduction 'Bruker SAINT'
_computing_molecular_graphics 'Bruker SHELXTL'
_computing_publication_material 'Bruker SHELXTL'
_computing_structure_refinement 'SHELXL-2014 (Sheldrick, 2014)'
_computing_structure_solution 'SHELXS-97 (Sheldrick 2008)'
_diffrn_ambient_temperature 103(2)
_diffrn_measured_fraction_theta_full 0.999
_diffrn_measured_fraction_theta_max 0.993
_diffrn_measurement_device_type 'Bruker APEX-II CCD'
_diffrn_measurement_method '\f and \w scans'
_diffrn_radiation_type MoK\a
_diffrn_radiation_wavelength 0.71073
_diffrn_reflns_av_R_equivalents 0.0342
_diffrn_reflns_av_unetI/netI 0.0279
_diffrn_reflns_Laue_measured_fraction_full 0.999
_diffrn_reflns_Laue_measured_fraction_max 0.993
_diffrn_reflns_limit_h_max 27
_diffrn_reflns_limit_h_min -28
_diffrn_reflns_limit_k_max 12
_diffrn_reflns_limit_k_min -12
_diffrn_reflns_limit_l_max 11
_diffrn_reflns_limit_l_min -11
_diffrn_reflns_number 17662
_diffrn_reflns_point_group_measured_fraction_full 0.999
_diffrn_reflns_point_group_measured_fraction_max 0.989
_diffrn_reflns_theta_full 25.242
_diffrn_reflns_theta_max 27.080
_diffrn_reflns_theta_min 2.032
_exptl_absorpt_coefficient_mu 0.079
_exptl_absorpt_correction_T_max 0.7455
_exptl_absorpt_correction_T_min 0.6762
_exptl_absorpt_correction_type empiricl
_exptl_absorpt_process_details SADABS
_exptl_crystal_colour colorless
_exptl_crystal_density_diffrn 1.259
_exptl_crystal_description rod
_exptl_crystal_F_000 784
_exptl_crystal_size_max 0.332
_exptl_crystal_size_mid 0.105
_exptl_crystal_size_min 0.092
_refine_diff_density_max 0.123
_refine_diff_density_min -0.171
_refine_diff_density_rms 0.031
_refine_ls_abs_structure_details
; 
 Flack x determined using 1610 quotients [(I+)-(I-)]/[(I+)+(I-)] 
 (Parsons, Flack and Wagner, Acta Cryst. B69 (2013) 249-259). 
;
_refine_ls_abs_structure_Flack 0.1(8)
_refine_ls_extinction_method none
_refine_ls_goodness_of_fit_ref 1.059
_refine_ls_hydrogen_treatment constr
_refine_ls_matrix_type full
_refine_ls_number_parameters 253
_refine_ls_number_reflns 4237
_refine_ls_number_restraints 1
_refine_ls_restrained_S_all 1.059
_refine_ls_R_factor_all 0.0395
_refine_ls_R_factor_gt 0.0318
_refine_ls_shift/su_max 0.000
_refine_ls_shift/su_mean 0.000
_refine_ls_structure_factor_coef Fsqd
_refine_ls_weighting_details 'w=1/[\s^2^(Fo^2^)+(0.0306P)^2^+0.2974P] where P=(Fo^2^+2Fc^2^)/3'
_refine_ls_weighting_scheme calc
_refine_ls_wR_factor_gt 0.0676
_refine_ls_wR_factor_ref 0.0710
_reflns_Friedel_coverage 0.866
_reflns_Friedel_fraction_full 0.999
_reflns_Friedel_fraction_max 0.984
_reflns_number_gt 3792
_reflns_number_total 4237
_reflns_threshold_expression 'I > 2\s(I)'
_cod_data_source_file jo6b01907_si_001.cif
_cod_data_source_block zhu212b
_cod_database_code 4037277
_shelx_space_group_comment
; 
The symmetry employed for this shelxl refinement is uniquely defined 
by the following loop, which should always be used as a source of 
symmetry information in preference to the above space-group names. 
They are only intended as comments. 
;
_shelx_estimated_absorpt_t_min 0.974
_shelx_estimated_absorpt_t_max 0.993
_shelxl_version_number 2014-3

loop_
_space_group_symop_operation_xyz
'x, y, z'
'-x, -y, z+1/2'
'x+1/2, -y, z'
'-x+1/2, y, z+1/2'

loop_
_atom_site_label
_atom_site_type_symbol
_atom_site_fract_x
_atom_site_fract_y
_atom_site_fract_z
_atom_site_U_iso_or_equiv
_atom_site_adp_type
_atom_site_occupancy
_atom_site_site_symmetry_order
_atom_site_calc_flag
_atom_site_refinement_flags_posn
_atom_site_refinement_flags_adp
C1 C 0.18666(9) 0.4267(2) -0.0861(3) 0.0271(5) Uani 1 1 d . .
H1 H 0.1936 0.5083 -0.0342 0.033 Uiso 1 1 calc R U
C2 C 0.21049(10) 0.4087(2) -0.2306(3) 0.0326(5) Uani 1 1 d . .
H2 H 0.2332 0.4782 -0.2768 0.039 Uiso 1 1 calc R U
C3 C 0.20121(10) 0.2898(2) -0.3076(3) 0.0315(5) Uani 1 1 d . .
H3 H 0.2176 0.2774 -0.4061 0.038 Uiso 1 1 calc R U
C4 C 0.16781(11) 0.1895(2) -0.2397(3) 0.0349(5) Uani 1 1 d . .
H4 H 0.1614 0.1078 -0.2918 0.042 Uiso 1 1 calc R U
C5 C 0.14347(10) 0.2073(2) -0.0956(3) 0.0293(5) Uani 1 1 d . .
H5 H 0.1203 0.1378 -0.0509 0.035 Uiso 1 1 calc R U
C6 C 0.15265(9) 0.32636(19) -0.0159(2) 0.0205(4) Uani 1 1 d . .
C7 C 0.12878(8) 0.34672(18) 0.1377(2) 0.0199(4) Uani 1 1 d . .
C8 C 0.09426(8) 0.26494(18) 0.2308(2) 0.0194(4) Uani 1 1 d . .
C9 C 0.06672(8) 0.13246(18) 0.2062(2) 0.0196(4) Uani 1 1 d . .
C10 C 0.08516(9) 0.00223(18) 0.2379(2) 0.0196(4) Uani 1 1 d . .
C11 C 0.14008(9) -0.05176(19) 0.3099(2) 0.0200(4) Uani 1 1 d . .
C12 C 0.15220(9) -0.1892(2) 0.2996(2) 0.0244(4) Uani 1 1 d . .
H12 H 0.1256 -0.2451 0.2437 0.029 Uiso 1 1 calc R U
C13 C 0.20228(10) -0.2441(2) 0.3698(3) 0.0291(5) Uani 1 1 d . .
H13 H 0.2098 -0.3371 0.3617 0.035 Uiso 1 1 calc R U
C14 C 0.24170(10) -0.1636(2) 0.4522(3) 0.0311(5) Uani 1 1 d . .
H14 H 0.2758 -0.2016 0.5016 0.037 Uiso 1 1 calc R U
C15 C 0.23077(10) -0.0272(2) 0.4618(3) 0.0303(5) Uani 1 1 d . .
H15 H 0.2578 0.0283 0.5170 0.036 Uiso 1 1 calc R U
C16 C 0.18036(9) 0.0284(2) 0.3909(2) 0.0259(5) Uani 1 1 d . .
H16 H 0.1734 0.1218 0.3977 0.031 Uiso 1 1 calc R U
C17 C 0.05198(10) 0.30260(19) 0.4979(2) 0.0249(4) Uani 1 1 d . .
H17A H 0.0774 0.3159 0.5890 0.030 Uiso 1 1 calc R U
H17B H 0.0399 0.2075 0.4943 0.030 Uiso 1 1 calc R U
C18 C -0.00471(10) 0.3899(2) 0.5099(2) 0.0275(5) Uani 1 1 d . .
H18A H -0.0295 0.3580 0.5959 0.033 Uiso 1 1 calc R U
H18B H 0.0078 0.4826 0.5325 0.033 Uiso 1 1 calc R U
C19 C -0.04375(10) 0.3905(2) 0.3673(3) 0.0291(5) Uani 1 1 d . .
H19A H -0.0181 0.4161 0.2800 0.035 Uiso 1 1 calc R U
H19B H -0.0755 0.4595 0.3785 0.035 Uiso 1 1 calc R U
C20 C -0.07453(10) 0.2561(2) 0.3315(3) 0.0300(5) Uani 1 1 d . .
H20A H -0.0487 0.1828 0.3701 0.036 Uiso 1 1 calc R U
H20B H -0.1137 0.2518 0.3858 0.036 Uiso 1 1 calc R U
C21 C -0.08590(9) 0.2341(2) 0.1621(3) 0.0307(5) Uani 1 1 d . .
H21A H -0.1107 0.1526 0.1490 0.037 Uiso 1 1 calc R U
H21B H -0.1096 0.3103 0.1222 0.037 Uiso 1 1 calc R U
C22 C -0.02807(9) 0.2199(2) 0.0691(3) 0.0253(5) Uani 1 1 d . .
H22A H -0.0388 0.1956 -0.0362 0.030 Uiso 1 1 calc R U
H22B H -0.0068 0.3068 0.0664 0.030 Uiso 1 1 calc R U
N1 N 0.14032(7) 0.46250(15) 0.2162(2) 0.0242(4) Uani 1 1 d . .
N2 N 0.11530(8) 0.45481(15) 0.3516(2) 0.0257(4) Uani 1 1 d . .
N3 N 0.08738(8) 0.33534(15) 0.3618(2) 0.0217(4) Uani 1 1 d . .
N4 N 0.04127(7) -0.08188(15) 0.1838(2) 0.0244(4) Uani 1 1 d . .
N5 N -0.00219(8) -0.01142(18) 0.1192(2) 0.0274(4) Uani 1 1 d . .
N6 N 0.01295(7) 0.11798(15) 0.1314(2) 0.0220(4) Uani 1 1 d . .

loop_
_atom_site_aniso_label
_atom_site_aniso_U_11
_atom_site_aniso_U_22
_atom_site_aniso_U_33
_atom_site_aniso_U_23
_atom_site_aniso_U_13
_atom_site_aniso_U_12
C1 0.0234(10) 0.0277(11) 0.0302(12) 0.0006(9) -0.0012(9) -0.0065(8)
C2 0.0259(11) 0.0405(13) 0.0313(13) 0.0044(10) 0.0029(9) -0.0100(9)
C3 0.0273(11) 0.0430(13) 0.0243(11) -0.0008(10) 0.0037(9) -0.0022(9)
C4 0.0455(13) 0.0311(11) 0.0279(13) -0.0036(10) 0.0065(10) -0.0043(10)
C5 0.0378(12) 0.0225(10) 0.0277(12) 0.0008(9) 0.0077(10) -0.0043(9)
C6 0.0169(9) 0.0205(10) 0.0240(10) 0.0027(8) -0.0027(8) 0.0026(7)
C7 0.0193(9) 0.0153(9) 0.0251(10) 0.0006(8) -0.0022(8) -0.0006(7)
C8 0.0220(9) 0.0146(8) 0.0218(10) -0.0014(8) -0.0014(8) 0.0006(7)
C9 0.0213(9) 0.0179(9) 0.0194(10) -0.0020(8) 0.0021(8) -0.0023(7)
C10 0.0249(10) 0.0146(8) 0.0193(10) -0.0027(8) 0.0030(8) -0.0020(7)
C11 0.0225(10) 0.0191(9) 0.0183(10) -0.0009(8) 0.0045(8) -0.0006(7)
C12 0.0266(11) 0.0189(10) 0.0276(11) -0.0029(8) 0.0023(9) -0.0001(8)
C13 0.0283(11) 0.0226(10) 0.0366(13) -0.0024(10) 0.0038(10) 0.0062(8)
C14 0.0248(11) 0.0359(12) 0.0327(13) 0.0004(10) 0.0002(9) 0.0064(10)
C15 0.0259(11) 0.0308(11) 0.0341(13) -0.0043(10) -0.0038(9) -0.0027(9)
C16 0.0302(11) 0.0194(10) 0.0281(12) -0.0019(9) -0.0010(9) -0.0012(8)
C17 0.0334(11) 0.0196(10) 0.0216(10) -0.0012(8) 0.0040(9) -0.0054(8)
C18 0.0365(12) 0.0203(10) 0.0257(12) -0.0047(9) 0.0083(9) -0.0022(9)
C19 0.0338(12) 0.0235(10) 0.0300(12) -0.0023(10) 0.0051(10) 0.0058(9)
C20 0.0265(11) 0.0321(11) 0.0315(12) -0.0003(10) 0.0030(10) -0.0010(9)
C21 0.0276(11) 0.0276(11) 0.0369(14) 0.0008(10) -0.0059(10) 0.0017(9)
C22 0.0295(11) 0.0196(10) 0.0268(11) -0.0001(9) -0.0079(9) 0.0009(8)
N1 0.0257(9) 0.0185(8) 0.0285(10) -0.0006(8) 0.0019(8) -0.0033(6)
N2 0.0303(9) 0.0157(8) 0.0309(10) -0.0030(7) 0.0027(8) -0.0073(7)
N3 0.0278(9) 0.0142(7) 0.0231(9) -0.0020(7) 0.0022(7) -0.0045(6)
N4 0.0279(9) 0.0173(8) 0.0279(9) -0.0019(7) -0.0047(8) -0.0002(7)
N5 0.0328(9) 0.0169(8) 0.0327(10) -0.0024(8) -0.0070(8) -0.0026(7)
N6 0.0269(9) 0.0149(7) 0.0242(9) -0.0006(7) -0.0031(8) -0.0019(6)

loop_
_atom_type_symbol
_atom_type_description
_atom_type_scat_dispersion_real
_atom_type_scat_dispersion_imag
_atom_type_scat_source
C C 0.0033 0.0016 'International Tables Vol C Tables 4.2.6.8 and 6.1.1.4'
H H 0.0000 0.0000 'International Tables Vol C Tables 4.2.6.8 and 6.1.1.4'
N N 0.0061 0.0033 'International Tables Vol C Tables 4.2.6.8 and 6.1.1.4'

loop_
_geom_angle_atom_site_label_1
_geom_angle_atom_site_label_2
_geom_angle_atom_site_label_3
_geom_angle
C2 C1 C6 121.0(2)
C2 C1 H1 119.5
C6 C1 H1 119.5
C3 C2 C1 120.3(2)
C3 C2 H2 119.9
C1 C2 H2 119.9
C4 C3 C2 119.4(2)
C4 C3 H3 120.3
C2 C3 H3 120.3
C3 C4 C5 120.6(2)
C3 C4 H4 119.7
C5 C4 H4 119.7
C4 C5 C6 120.8(2)
C4 C5 H5 119.6
C6 C5 H5 119.6
C1 C6 C5 117.9(2)
C1 C6 C7 120.08(18)
C5 C6 C7 122.02(18)
N1 C7 C8 107.52(18)
N1 C7 C6 121.07(17)
C8 C7 C6 131.40(17)
N3 C8 C7 104.94(16)
N3 C8 C9 122.99(17)
C7 C8 C9 132.04(18)
N6 C9 C10 104.56(16)
N6 C9 C8 121.65(17)
C10 C9 C8 133.72(18)
N4 C10 C9 107.38(17)
N4 C10 C11 120.47(17)
C9 C10 C11 132.13(17)
C16 C11 C12 118.40(19)
C16 C11 C10 122.30(17)
C12 C11 C10 119.29(18)
C13 C12 C11 120.89(19)
C13 C12 H12 119.6
C11 C12 H12 119.6
C12 C13 C14 120.3(2)
C12 C13 H13 119.9
C14 C13 H13 119.9
C15 C14 C13 119.5(2)
C15 C14 H14 120.2
C13 C14 H14 120.2
C14 C15 C16 120.3(2)
C14 C15 H15 119.9
C16 C15 H15 119.9
C15 C16 C11 120.59(19)
C15 C16 H16 119.7
C11 C16 H16 119.7
N3 C17 C18 111.32(17)
N3 C17 H17A 109.4
C18 C17 H17A 109.4
N3 C17 H17B 109.4
C18 C17 H17B 109.4
H17A C17 H17B 108.0
C19 C18 C17 114.03(17)
C19 C18 H18A 108.7
C17 C18 H18A 108.7
C19 C18 H18B 108.7
C17 C18 H18B 108.7
H18A C18 H18B 107.6
C18 C19 C20 114.53(18)
C18 C19 H19A 108.6
C20 C19 H19A 108.6
C18 C19 H19B 108.6
C20 C19 H19B 108.6
H19A C19 H19B 107.6
C21 C20 C19 113.43(19)
C21 C20 H20A 108.9
C19 C20 H20A 108.9
C21 C20 H20B 108.9
C19 C20 H20B 108.9
H20A C20 H20B 107.7
C22 C21 C20 113.66(18)
C22 C21 H21A 108.8
C20 C21 H21A 108.8
C22 C21 H21B 108.8
C20 C21 H21B 108.8
H21A C21 H21B 107.7
N6 C22 C21 112.32(18)
N6 C22 H22A 109.1
C21 C22 H22A 109.1
N6 C22 H22B 109.1
C21 C22 H22B 109.1
H22A C22 H22B 107.9
N2 N1 C7 109.27(16)
N1 N2 N3 107.68(15)
N2 N3 C8 110.58(16)
N2 N3 C17 119.69(16)
C8 N3 C17 129.56(16)
N5 N4 C10 109.61(16)
N4 N5 N6 107.50(16)
N5 N6 C9 110.94(16)
N5 N6 C22 119.13(16)
C9 N6 C22 129.92(16)

loop_
_geom_bond_atom_site_label_1
_geom_bond_atom_site_label_2
_geom_bond_distance
C1 C2 1.392(3)
C1 C6 1.400(3)
C1 H1 0.9500
C2 C3 1.387(3)
C2 H2 0.9500
C3 C4 1.384(3)
C3 H3 0.9500
C4 C5 1.392(3)
C4 H4 0.9500
C5 C6 1.400(3)
C5 H5 0.9500
C6 C7 1.469(3)
C7 N1 1.376(3)
C7 C8 1.389(3)
C8 N3 1.363(3)
C8 C9 1.477(3)
C9 N6 1.367(3)
C9 C10 1.396(3)
C10 N4 1.371(3)
C10 C11 1.472(3)
C11 C16 1.396(3)
C11 C12 1.406(3)
C12 C13 1.382(3)
C12 H12 0.9500
C13 C14 1.392(3)
C13 H13 0.9500
C14 C15 1.391(3)
C14 H14 0.9500
C15 C16 1.394(3)
C15 H15 0.9500
C16 H16 0.9500
C17 N3 1.471(3)
C17 C18 1.531(3)
C17 H17A 0.9900
C17 H17B 0.9900
C18 C19 1.526(3)
C18 H18A 0.9900
C18 H18B 0.9900
C19 C20 1.542(3)
C19 H19A 0.9900
C19 H19B 0.9900
C20 C21 1.532(3)
C20 H20A 0.9900
C20 H20B 0.9900
C21 C22 1.525(3)
C21 H21A 0.9900
C21 H21B 0.9900
C22 N6 1.472(3)
C22 H22A 0.9900
C22 H22B 0.9900
N1 N2 1.319(2)
N2 N3 1.350(2)
N4 N5 1.321(2)
N5 N6 1.344(2)

loop_
_geom_torsion_atom_site_label_1
_geom_torsion_atom_site_label_2
_geom_torsion_atom_site_label_3
_geom_torsion_atom_site_label_4
_geom_torsion
C6 C1 C2 C3 -0.5(3)
C1 C2 C3 C4 0.3(3)
C2 C3 C4 C5 0.2(4)
C3 C4 C5 C6 -0.6(4)
C2 C1 C6 C5 0.1(3)
C2 C1 C6 C7 179.02(18)
C4 C5 C6 C1 0.4(3)
C4 C5 C6 C7 -178.5(2)
C1 C6 C7 N1 -1.4(3)
C5 C6 C7 N1 177.46(19)
C1 C6 C7 C8 179.8(2)
C5 C6 C7 C8 -1.4(3)
N1 C7 C8 N3 -0.7(2)
C6 C7 C8 N3 178.24(19)
N1 C7 C8 C9 177.34(19)
C6 C7 C8 C9 -3.7(4)
N3 C8 C9 N6 96.6(2)
C7 C8 C9 N6 -81.1(3)
N3 C8 C9 C10 -87.1(3)
C7 C8 C9 C10 95.1(3)
N6 C9 C10 N4 -1.2(2)
C8 C9 C10 N4 -177.9(2)
N6 C9 C10 C11 176.9(2)
C8 C9 C10 C11 0.3(4)
N4 C10 C11 C16 -167.94(19)
C9 C10 C11 C16 14.1(3)
N4 C10 C11 C12 10.9(3)
C9 C10 C11 C12 -167.1(2)
C16 C11 C12 C13 0.9(3)
C10 C11 C12 C13 -177.93(19)
C11 C12 C13 C14 0.0(3)
C12 C13 C14 C15 -0.9(3)
C13 C14 C15 C16 0.7(3)
C14 C15 C16 C11 0.3(3)
C12 C11 C16 C15 -1.1(3)
C10 C11 C16 C15 177.74(19)
N3 C17 C18 C19 52.1(2)
C17 C18 C19 C20 67.2(2)
C18 C19 C20 C21 -151.31(19)
C19 C20 C21 C22 66.3(2)
C20 C21 C22 N6 52.3(2)
C8 C7 N1 N2 0.6(2)
C6 C7 N1 N2 -178.48(17)
C7 N1 N2 N3 -0.2(2)
N1 N2 N3 C8 -0.2(2)
N1 N2 N3 C17 -176.02(16)
C7 C8 N3 N2 0.6(2)
C9 C8 N3 N2 -177.68(17)
C7 C8 N3 C17 175.84(19)
C9 C8 N3 C17 -2.4(3)
C18 C17 N3 N2 67.6(2)
C18 C17 N3 C8 -107.3(2)
C9 C10 N4 N5 0.9(2)
C11 C10 N4 N5 -177.50(17)
C10 N4 N5 N6 -0.2(2)
N4 N5 N6 C9 -0.6(2)
N4 N5 N6 C22 -179.64(18)
C10 C9 N6 N5 1.1(2)
C8 C9 N6 N5 178.33(18)
C10 C9 N6 C22 -180.0(2)
C8 C9 N6 C22 -2.8(3)
C21 C22 N6 N5 71.2(2)
C21 C22 N6 C9 -107.6(2)
